data_4516859
loop_
_publ_author_name
'Aranzamendi, Eider'
'Sotomayor, Nuria'
'Lete, Esther'

_publ_section_title
;
 Phenolic Activation in Chiral Br\/onsted Acid-Catalyzed Intramolecular
 \a-Amidoalkylation Reactions for the Synthesis of Fused Isoquinolines.
;
_journal_issue 6
_journal_name_full 'ACS omega'
_journal_page_first 2706
_journal_page_last 2718
_journal_paper_doi 10.1021/acsomega.7b00170
_journal_volume 2
_journal_year 2017
_chemical_absolute_configuration ad
_chemical_compound_source 'synthesis as described'
_chemical_formula_moiety 'C17 H15 N1 O3'
_chemical_formula_sum 'C17 H15 N O3'
_chemical_formula_weight 281.3
_space_group_IT_number 19
_space_group_name_Hall 'P 2ac 2ab'
_space_group_name_H-M_alt 'P 21 21 21'
_symmetry_cell_setting orthorhombic
_symmetry_Int_Tables_number 19
_symmetry_space_group_name_Hall 'P 2ac 2ab'
_symmetry_space_group_name_H-M 'P 21 21 21'
_atom_sites_solution_hydrogens geom
_atom_sites_solution_primary direct
_atom_sites_solution_secondary difmap
_audit_creation_date 2014-09-18T16:33:39-00:00
_audit_creation_method 'WinGX routine CIF_UPDATE'
_cell_angle_alpha 90
_cell_angle_beta 90
_cell_angle_gamma 90
_cell_formula_units_Z 4
_cell_length_a 7.34150(10)
_cell_length_b 10.28320(10)
_cell_length_c 17.6002(2)
_cell_measurement_reflns_used 18798
_cell_measurement_temperature 100(2)
_cell_measurement_theta_max 76.107
_cell_measurement_theta_min 2.492
_cell_measurement_wavelength 1.54184
_cell_volume 1328.71(3)
_computing_cell_refinement 'CrysAlis Pro (Oxford Diffraction Ltd., 2011)'
_computing_data_collection 'CrysAlis Pro (Oxford Diffraction Ltd., 2011)'
_computing_data_reduction 'CrysAlis Pro (Oxford Diffraction Ltd., 2011)'
_computing_molecular_graphics 'Diamond v.3.2f (Crystal Impact GbR, 2008)'
_computing_publication_material 'WinGX publication routines (Farrugia, 1999)'
_computing_structure_refinement 'SHELXL-97 (Sheldrick, 2008)'
_computing_structure_solution 'OLEX2 (Dolomanov et al, 2009)'
_diffrn_ambient_temperature 100(2)
_diffrn_detector 'CCD plate'
_diffrn_detector_area_resol_mean 5.2012
_diffrn_detector_type Atlas
_diffrn_measured_fraction_theta_full 0.996
_diffrn_measured_fraction_theta_max 0.996
_diffrn_measurement_details
;
#__ type_ start__ end____ width___ exp.time_
  1 omega -114.00  -66.00   1.0000    1.0000
omega____ theta____ kappa____ phi______ frames
    -      -40.8256 -138.0000  148.0000 48

#__ type_ start__ end____ width___ exp.time_
  2 omega   41.00   89.00   1.0000    1.0000
omega____ theta____ kappa____ phi______ frames
    -       40.8256   37.0000 -150.0000 48

#__ type_ start__ end____ width___ exp.time_
  3 omega  -21.00   58.00   1.0000    1.0000
omega____ theta____ kappa____ phi______ frames
    -       40.8256  -37.0000    0.0000 79

#__ type_ start__ end____ width___ exp.time_
  4 omega  -59.00   -8.00   1.0000    1.0000
omega____ theta____ kappa____ phi______ frames
    -      -83.0000   45.0000    0.0000 51

#__ type_ start__ end____ width___ exp.time_
  5 omega   35.00   60.00   1.0000    1.0000
omega____ theta____ kappa____ phi______ frames
    -      113.0000  -30.0000  -60.0000 25

#__ type_ start__ end____ width___ exp.time_
  6 omega   36.00   69.00   1.0000    1.0000
omega____ theta____ kappa____ phi______ frames
    -      113.0000  -30.0000 -120.0000 33

#__ type_ start__ end____ width___ exp.time_
  7 omega  117.00  155.00   1.0000    1.0000
omega____ theta____ kappa____ phi______ frames
    -      113.0000   61.0000   30.0000 38

#__ type_ start__ end____ width___ exp.time_
  8 omega   71.00   97.00   1.0000    1.0000
omega____ theta____ kappa____ phi______ frames
    -      113.0000  130.0000   35.0000 26

#__ type_ start__ end____ width___ exp.time_
  9 omega   38.00   66.00   1.0000    1.0000
omega____ theta____ kappa____ phi______ frames
    -      113.0000  -30.0000 -150.0000 28

#__ type_ start__ end____ width___ exp.time_
 10 omega  133.00  158.00   1.0000    1.0000
omega____ theta____ kappa____ phi______ frames
    -      113.0000  130.0000   35.0000 25

#__ type_ start__ end____ width___ exp.time_
 11 omega   37.00   69.00   1.0000    1.0000
omega____ theta____ kappa____ phi______ frames
    -      113.0000  -30.0000  -90.0000 32

#__ type_ start__ end____ width___ exp.time_
 12 omega   49.00  104.00   1.0000    1.0000
omega____ theta____ kappa____ phi______ frames
    -      113.0000  -94.0000  -30.0000 55

#__ type_ start__ end____ width___ exp.time_
 13 omega   38.00   63.00   1.0000    1.0000
omega____ theta____ kappa____ phi______ frames
    -      113.0000  -45.0000 -180.0000 25

#__ type_ start__ end____ width___ exp.time_
 14 omega   43.00  158.00   1.0000    1.0000
omega____ theta____ kappa____ phi______ frames
    -      113.0000  -15.0000  -60.0000 115

#__ type_ start__ end____ width___ exp.time_
 15 omega   45.00   72.00   1.0000    1.0000
omega____ theta____ kappa____ phi______ frames
    -      113.0000  -40.0000   15.0000 27

#__ type_ start__ end____ width___ exp.time_
 16 omega    7.00   39.00   1.0000    1.0000
omega____ theta____ kappa____ phi______ frames
    -       40.8256 -125.0000   30.0000 32

#__ type_ start__ end____ width___ exp.time_
 17 omega   46.00   72.00   1.0000    1.0000
omega____ theta____ kappa____ phi______ frames
    -       40.8256 -125.0000   30.0000 26

#__ type_ start__ end____ width___ exp.time_
 18 omega   15.00  110.00   1.0000    1.0000
omega____ theta____ kappa____ phi______ frames
    -       40.8256   57.0000  120.0000 95

#__ type_ start__ end____ width___ exp.time_
 19 omega  -37.00  -11.00   1.0000    1.0000
omega____ theta____ kappa____ phi______ frames
    -      -83.0000   30.0000 -150.0000 26

#__ type_ start__ end____ width___ exp.time_
 20 omega  -98.00   -9.00   1.0000    1.0000
omega____ theta____ kappa____ phi______ frames
    -      -83.0000  111.0000 -150.0000 89

#__ type_ start__ end____ width___ exp.time_
 21 omega   40.00   76.00   1.0000    1.0000
omega____ theta____ kappa____ phi______ frames
    -      113.0000  -94.0000 -180.0000 36

#__ type_ start__ end____ width___ exp.time_
 22 omega   39.00   64.00   1.0000    1.0000
omega____ theta____ kappa____ phi______ frames
    -      113.0000  -45.0000  -30.0000 25

#__ type_ start__ end____ width___ exp.time_
 23 omega   37.00   65.00   1.0000    1.0000
omega____ theta____ kappa____ phi______ frames
    -      113.0000  -30.0000   90.0000 28

#__ type_ start__ end____ width___ exp.time_
 24 omega   88.00  114.00   1.0000    1.0000
omega____ theta____ kappa____ phi______ frames
    -      113.0000 -111.0000  -90.0000 26

#__ type_ start__ end____ width___ exp.time_
 25 omega   38.00   68.00   1.0000    1.0000
omega____ theta____ kappa____ phi______ frames
    -      113.0000  -30.0000   60.0000 30

#__ type_ start__ end____ width___ exp.time_
 26 omega   39.00   72.00   1.0000    1.0000
omega____ theta____ kappa____ phi______ frames
    -      113.0000 -111.0000  -90.0000 33

#__ type_ start__ end____ width___ exp.time_
 27 omega   51.00   76.00   1.0000    1.0000
omega____ theta____ kappa____ phi______ frames
    -      113.0000  -45.0000   30.0000 25

#__ type_ start__ end____ width___ exp.time_
 28 omega  121.00  148.00   1.0000    1.0000
omega____ theta____ kappa____ phi______ frames
    -      113.0000   15.0000 -150.0000 27

#__ type_ start__ end____ width___ exp.time_
 29 omega   78.00  109.00   1.0000    1.0000
omega____ theta____ kappa____ phi______ frames
    -      113.0000  -94.0000 -180.0000 31

#__ type_ start__ end____ width___ exp.time_
 30 omega   84.00  117.00   1.0000    1.0000
omega____ theta____ kappa____ phi______ frames
    -      113.0000   15.0000 -150.0000 33

#__ type_ start__ end____ width___ exp.time_
 31 omega   35.00   99.00   1.0000    1.0000
omega____ theta____ kappa____ phi______ frames
    -      113.0000  -94.0000   60.0000 64

#__ type_ start__ end____ width___ exp.time_
 32 omega   62.00  113.00   1.0000    1.0000
omega____ theta____ kappa____ phi______ frames
    -      113.0000 -111.0000   30.0000 51

#__ type_ start__ end____ width___ exp.time_
 33 omega   38.00   67.00   1.0000    1.0000
omega____ theta____ kappa____ phi______ frames
    -      113.0000  -45.0000  150.0000 29

#__ type_ start__ end____ width___ exp.time_
 34 omega  122.00  148.00   1.0000    1.0000
omega____ theta____ kappa____ phi______ frames
    -      113.0000   45.0000  -60.0000 26

#__ type_ start__ end____ width___ exp.time_
 35 omega   53.00  109.00   1.0000    1.0000
omega____ theta____ kappa____ phi______ frames
    -      113.0000 -111.0000  150.0000 56

#__ type_ start__ end____ width___ exp.time_
 36 omega -120.00   -7.00   1.0000    1.0000
omega____ theta____ kappa____ phi______ frames
    -      -40.8256  -77.0000 -180.0000 113

#__ type_ start__ end____ width___ exp.time_
 37 omega  -98.00   -2.00   1.0000    1.0000
omega____ theta____ kappa____ phi______ frames
    -      -40.8256  125.0000  120.0000 96

#__ type_ start__ end____ width___ exp.time_
 38 omega -120.00   -7.00   1.0000    1.0000
omega____ theta____ kappa____ phi______ frames
    -      -40.8256  -77.0000   90.0000 113

#__ type_ start__ end____ width___ exp.time_
 39 omega    2.00   98.00   1.0000    1.0000
omega____ theta____ kappa____ phi______ frames
    -       40.8256 -125.0000  150.0000 96

#__ type_ start__ end____ width___ exp.time_
 40 omega   11.00  115.00   1.0000    1.0000
omega____ theta____ kappa____ phi______ frames
    -       40.8256   57.0000  -90.0000 104

#__ type_ start__ end____ width___ exp.time_
 41 omega    7.00  120.00   1.0000    1.0000
omega____ theta____ kappa____ phi______ frames
    -       40.8256   77.0000   30.0000 113

#__ type_ start__ end____ width___ exp.time_
 42 omega   11.00  115.00   1.0000    1.0000
omega____ theta____ kappa____ phi______ frames
    -       40.8256   57.0000    0.0000 104

#__ type_ start__ end____ width___ exp.time_
 43 omega -162.00  -71.00   1.0000    1.0000
omega____ theta____ kappa____ phi______ frames
    -      -83.0000  -77.0000  -60.0000 91

#__ type_ start__ end____ width___ exp.time_
 44 omega -162.00  -49.00   1.0000    1.0000
omega____ theta____ kappa____ phi______ frames
    -      -83.0000  -77.0000    0.0000 113

#__ type_ start__ end____ width___ exp.time_
 45 omega -162.00  -49.00   1.0000    1.0000
omega____ theta____ kappa____ phi______ frames
    -      -83.0000  -77.0000 -180.0000 113

#__ type_ start__ end____ width___ exp.time_
 46 omega -157.00  -53.00   1.0000    1.0000
omega____ theta____ kappa____ phi______ frames
    -      -83.0000  -61.0000 -120.0000 104

#__ type_ start__ end____ width___ exp.time_
 47 omega -157.00  -53.00   1.0000    1.0000
omega____ theta____ kappa____ phi______ frames
    -      -83.0000  -61.0000   60.0000 104

#__ type_ start__ end____ width___ exp.time_
 48 omega -162.00  -49.00   1.0000    1.0000
omega____ theta____ kappa____ phi______ frames
    -      -83.0000  -77.0000  120.0000 113

#__ type_ start__ end____ width___ exp.time_
 49 omega   35.00  116.00   1.0000    1.0000
omega____ theta____ kappa____ phi______ frames
    -      113.0000 -111.0000  120.0000 81

#__ type_ start__ end____ width___ exp.time_
 50 omega   83.00  158.00   1.0000    1.0000
omega____ theta____ kappa____ phi______ frames
    -      113.0000   61.0000  -60.0000 75

#__ type_ start__ end____ width___ exp.time_
 51 omega   79.00  158.00   1.0000    1.0000
omega____ theta____ kappa____ phi______ frames
    -      113.0000   77.0000   30.0000 79

#__ type_ start__ end____ width___ exp.time_
 52 omega   35.00   69.00   1.0000    1.0000
omega____ theta____ kappa____ phi______ frames
    -      113.0000  -30.0000  120.0000 34

#__ type_ start__ end____ width___ exp.time_
 53 omega   82.00  158.00   1.0000    1.0000
omega____ theta____ kappa____ phi______ frames
    -      113.0000   30.0000  150.0000 76

#__ type_ start__ end____ width___ exp.time_
 54 omega   79.00  158.00   1.0000    1.0000
omega____ theta____ kappa____ phi______ frames
    -      113.0000   77.0000 -150.0000 79

#__ type_ start__ end____ width___ exp.time_
 55 omega   85.00  158.00   1.0000    1.0000
omega____ theta____ kappa____ phi______ frames
    -      113.0000   45.0000    0.0000 73

;
_diffrn_measurement_device '\k-geometry diffractometer'
_diffrn_measurement_device_type 'Agilent SuperNova'
_diffrn_measurement_method '\w scans'
_diffrn_orient_matrix_UB_11 0.0039757
_diffrn_orient_matrix_UB_12 0.1497403
_diffrn_orient_matrix_UB_13 0.0023491
_diffrn_orient_matrix_UB_21 -0.1051083
_diffrn_orient_matrix_UB_22 -0.0020758
_diffrn_orient_matrix_UB_23 0.0757978
_diffrn_orient_matrix_UB_31 0.1815262
_diffrn_orient_matrix_UB_32 -0.0044349
_diffrn_orient_matrix_UB_33 0.0437411
_diffrn_radiation_monochromator 'Multilayer optics'
_diffrn_radiation_probe x-ray
_diffrn_radiation_source 'Nova (Cu) X-ray micro-source'
_diffrn_radiation_type CuK\a
_diffrn_radiation_wavelength 1.54184
_diffrn_reflns_av_R_equivalents 0.0289
_diffrn_reflns_av_unetI/netI 0.0131
_diffrn_reflns_limit_h_max 9
_diffrn_reflns_limit_h_min -8
_diffrn_reflns_limit_k_max 12
_diffrn_reflns_limit_k_min -12
_diffrn_reflns_limit_l_max 22
_diffrn_reflns_limit_l_min -22
_diffrn_reflns_number 26043
_diffrn_reflns_theta_full 74.99
_diffrn_reflns_theta_max 74.99
_diffrn_reflns_theta_min 4.98
_diffrn_source_current 0.8
_diffrn_source_power 0.04
_diffrn_source_voltage 50
_exptl_absorpt_coefficient_mu 0.79
_exptl_absorpt_correction_T_max 0.914
_exptl_absorpt_correction_T_min 0.858
_exptl_absorpt_correction_type analytical
_exptl_absorpt_process_details
;
        CrysAlisPro, Agilent Technologies,
        Version 1.171.36.24 (release 03-12-2012 CrysAlis171 .NET)
        (compiled Dec  3 2012,18:21:49)
Analytical numeric absorption correction using a multifaceted crystal
                        model based on expressions derived by R.C. Clark & J.S.
        (Clark, R. C. & Reid, J. S. (1995). Acta Cryst. A51, 887-897)
;
_exptl_crystal_colour colourless
_exptl_crystal_density_diffrn 1.406
_exptl_crystal_density_method 'not measured'
_exptl_crystal_description prism
_exptl_crystal_F_000 592
_exptl_crystal_size_max 0.208
_exptl_crystal_size_mid 0.1524
_exptl_crystal_size_min 0.1274
_refine_diff_density_max 0.177
_refine_diff_density_min -0.143
_refine_diff_density_rms 0.03
_refine_ls_abs_structure_details
;
The Friedel pair coverage of the experiment is almost complete (100%).
Analysis of the absolute structure using likelihood methods
(Hooft, Straver & Spek, 2008) was performed using PLATON (Spek, 2011).
 The results indicated that the absolute structure had been correctly
 assigned. The method calculated that the probability that the structure 
is inverted is smaller than 10-99. The absolute structure parameter y 
(Hooft, Straver & Spek, 2008) was calculated using PLATON (Spek,
2010). The resulting value was y=-0.05(4), which together with Flack parameter 
value, indicate that the absolute structure has sureley been determined 
correctly.

Flack, H. D. (1983), Acta Cryst. A39, 876-881
Flack & G. Bernardinelli, Acta Cryst. 1999, A55, 908-915; 
H. D. Flack & G. Bernardinelli, J. Appl. Cryst. 2000, 33, 1143-1148.

R. W. W. Hooft, L. H. Straver & A. L. Spek, J. Appl. Cryst. 2008, 41, 96-103
A. L. Spek (2010) PLATON, Utrecht, The Netherlands; 
A. L. Spek, J. Appl. Cryst. 2003, 36, 7-13
A. L. Thompson & D. J. Watkin, Tetrahedron: Asymmetry 2009, 20, 712--717

;
_refine_ls_abs_structure_Flack 0.06(15)
_refine_ls_extinction_method none
_refine_ls_goodness_of_fit_ref 1.055
_refine_ls_hydrogen_treatment noref
_refine_ls_matrix_type full
_refine_ls_number_parameters 193
_refine_ls_number_reflns 2724
_refine_ls_number_restraints 0
_refine_ls_restrained_S_all 1.055
_refine_ls_R_factor_all 0.026
_refine_ls_R_factor_gt 0.0254
_refine_ls_shift/su_max 0.004
_refine_ls_shift/su_mean 0.001
_refine_ls_structure_factor_coef Fsqd
_refine_ls_weighting_details 'calc w=1/[\s^2^(Fo^2^)+(0.0333P)^2^+0.3016P] where P=(Fo^2^+2Fc^2^)/3'
_refine_ls_weighting_scheme calc
_refine_ls_wR_factor_gt 0.065
_refine_ls_wR_factor_ref 0.0655
_reflns_number_gt 2677
_reflns_number_total 2724
_reflns_threshold_expression >2\s(I)
_cod_data_source_file ao7b00170_si_002.cif
_cod_data_source_block a2014276_ea916f1
_cod_database_code 4516859

loop_
_symmetry_equiv_pos_as_xyz
'x, y, z'
'-x+1/2, -y, z+1/2'
'x+1/2, -y+1/2, -z'
'-x, y+1/2, -z+1/2'

loop_
_atom_site_label
_atom_site_type_symbol
_atom_site_fract_x
_atom_site_fract_y
_atom_site_fract_z
_atom_site_U_iso_or_equiv
_atom_site_adp_type
_atom_site_occupancy
_atom_site_symmetry_multiplicity
_atom_site_calc_flag
_atom_site_refinement_flags
O1 O -0.09952(13) 0.49395(8) -0.06576(5) 0.02372(19) Uani 1 1 d .
O2 O 0.35511(12) 0.62578(8) 0.34267(5) 0.0233(2) Uani 1 1 d .
H2 H 0.4245 0.5838 0.3716 0.035 Uiso 1 1 calc R
O3 O 0.53725(12) 0.38057(9) 0.30300(5) 0.0245(2) Uani 1 1 d .
H3 H 0.5541 0.4239 0.3429 0.037 Uiso 1 1 calc R
N1 N -0.09533(15) 0.48509(9) 0.06429(5) 0.0201(2) Uani 1 1 d .
C1 C -0.09062(16) 0.54836(11) -0.00230(7) 0.0191(2) Uani 1 1 d .
C2 C -0.07236(16) 0.68759(12) 0.01477(6) 0.0196(2) Uani 1 1 d .
C3 C -0.07447(17) 0.79354(12) -0.03427(7) 0.0216(2) Uani 1 1 d .
H3A H -0.0894 0.7824 -0.0875 0.026 Uiso 1 1 calc R
C4 C -0.05405(17) 0.91602(12) -0.00258(7) 0.0241(3) Uani 1 1 d .
H4 H -0.0536 0.9905 -0.0345 0.029 Uiso 1 1 calc R
C5 C -0.03414(17) 0.93123(12) 0.07582(7) 0.0232(3) Uani 1 1 d .
H5 H -0.0205 1.0162 0.0963 0.028 Uiso 1 1 calc R
C6 C -0.03380(17) 0.82462(11) 0.12474(7) 0.0214(2) Uani 1 1 d .
H6 H -0.0219 0.8358 0.1781 0.026 Uiso 1 1 calc R
C7 C -0.05140(16) 0.70160(11) 0.09308(7) 0.0185(2) Uani 1 1 d .
C8 C -0.06600(16) 0.56923(11) 0.13121(6) 0.0191(2) Uani 1 1 d .
C9 C 0.10317(17) 0.52238(11) 0.17412(6) 0.0179(2) Uani 1 1 d .
C10 C 0.16448(16) 0.59213(11) 0.23713(6) 0.0189(2) Uani 1 1 d .
H10 H 0.1058 0.6715 0.2499 0.023 Uiso 1 1 calc R
C11 C 0.30813(18) 0.54954(11) 0.28170(6) 0.0188(2) Uani 1 1 d .
C12 C 0.39561(17) 0.43247(11) 0.26327(6) 0.0190(2) Uani 1 1 d .
C13 C 0.33571(17) 0.36357(11) 0.20041(7) 0.0206(2) Uani 1 1 d .
H13 H 0.3964 0.2852 0.1872 0.025 Uiso 1 1 calc R
C14 C 0.18965(17) 0.40499(11) 0.15577(6) 0.0193(2) Uani 1 1 d .
C15 C 0.12861(18) 0.32117(12) 0.08963(7) 0.0233(3) Uani 1 1 d .
H15A H 0.1468 0.2283 0.1025 0.028 Uiso 1 1 calc R
H15B H 0.2037 0.3413 0.0444 0.028 Uiso 1 1 calc R
C16 C -0.07095(19) 0.34503(12) 0.07140(7) 0.0247(3) Uani 1 1 d .
H16A H -0.1045 0.3012 0.0233 0.03 Uiso 1 1 calc R
H16B H -0.1491 0.3105 0.1126 0.03 Uiso 1 1 calc R
C17 C -0.23377(18) 0.56397(13) 0.18335(7) 0.0246(3) Uani 1 1 d .
H17A H -0.342 0.5909 0.1548 0.037 Uiso 1 1 calc R
H17B H -0.2158 0.6227 0.2265 0.037 Uiso 1 1 calc R
H17C H -0.2506 0.475 0.202 0.037 Uiso 1 1 calc R

loop_
_atom_site_aniso_label
_atom_site_aniso_U_11
_atom_site_aniso_U_22
_atom_site_aniso_U_33
_atom_site_aniso_U_23
_atom_site_aniso_U_13
_atom_site_aniso_U_12
O1 0.0257(4) 0.0261(4) 0.0193(4) -0.0038(3) 0.0008(4) -0.0021(4)
O2 0.0287(5) 0.0199(4) 0.0213(4) -0.0024(3) -0.0052(3) 0.0012(4)
O3 0.0267(5) 0.0262(4) 0.0205(4) 0.0002(3) -0.0018(4) 0.0055(4)
N1 0.0229(5) 0.0186(5) 0.0189(4) 0.0000(4) -0.0002(4) -0.0027(4)
C1 0.0143(5) 0.0236(6) 0.0193(5) 0.0001(5) 0.0015(5) -0.0014(4)
C2 0.0157(6) 0.0230(6) 0.0200(6) -0.0002(4) 0.0022(4) 0.0010(5)
C3 0.0196(6) 0.0245(6) 0.0209(5) 0.0027(5) 0.0015(5) 0.0028(5)
C4 0.0235(6) 0.0223(6) 0.0265(6) 0.0065(5) 0.0021(5) 0.0034(5)
C5 0.0233(6) 0.0187(6) 0.0276(6) -0.0013(5) 0.0028(5) 0.0032(5)
C6 0.0211(6) 0.0217(5) 0.0214(5) -0.0019(5) 0.0024(5) 0.0023(5)
C7 0.0143(5) 0.0202(5) 0.0209(5) 0.0015(5) 0.0022(4) 0.0015(5)
C8 0.0199(6) 0.0189(5) 0.0184(5) -0.0010(4) 0.0009(5) -0.0020(4)
C9 0.0199(6) 0.0166(5) 0.0171(5) 0.0026(4) 0.0039(5) -0.0017(5)
C10 0.0222(6) 0.0147(5) 0.0197(5) -0.0002(4) 0.0036(5) -0.0001(4)
C11 0.0221(6) 0.0182(5) 0.0162(5) 0.0002(4) 0.0036(4) -0.0033(5)
C12 0.0180(6) 0.0201(5) 0.0189(5) 0.0051(4) 0.0034(5) -0.0011(5)
C13 0.0242(6) 0.0159(5) 0.0216(6) 0.0017(5) 0.0058(5) 0.0012(5)
C14 0.0227(6) 0.0172(5) 0.0180(5) 0.0006(4) 0.0036(5) -0.0022(5)
C15 0.0318(7) 0.0159(5) 0.0222(6) -0.0024(4) 0.0013(5) -0.0015(5)
C16 0.0321(7) 0.0175(6) 0.0246(6) 0.0005(5) -0.0028(5) -0.0066(5)
C17 0.0215(6) 0.0296(6) 0.0229(6) 0.0029(5) 0.0027(5) -0.0004(5)

loop_
_atom_type_symbol
_atom_type_description
_atom_type_scat_dispersion_real
_atom_type_scat_dispersion_imag
_atom_type_scat_source
C C 0.0181 0.0091 'International Tables Vol C Tables 4.2.6.8 and 6.1.1.4'
H H 0 0 'International Tables Vol C Tables 4.2.6.8 and 6.1.1.4'
N N 0.0311 0.018 'International Tables Vol C Tables 4.2.6.8 and 6.1.1.4'
O O 0.0492 0.0322 'International Tables Vol C Tables 4.2.6.8 and 6.1.1.4'

loop_
_exptl_crystal_face_index_h
_exptl_crystal_face_index_k
_exptl_crystal_face_index_l
_exptl_crystal_face_perp_dist
0 0 1 0.0818
-1 1 -1 0.1138
1 1 1 0.0764
0 -1 0 0.0525
0 1 0 0.0749
1 0 0 0.0574
0 0 -1 0.126
-1 0 0 0.0951
-1 6 1 0.0768

loop_
_geom_angle_atom_site_label_1
_geom_angle_atom_site_label_2
_geom_angle_atom_site_label_3
_geom_angle
C11 O2 H2 109.5
C12 O3 H3 109.5
C1 N1 C16 123.48(10)
C1 N1 C8 114.13(9)
C16 N1 C8 119.52(9)
O1 C1 N1 124.20(11)
O1 C1 C2 128.55(11)
N1 C1 C2 107.25(10)
C3 C2 C7 122.28(11)
C3 C2 C1 129.49(11)
C7 C2 C1 108.23(10)
C4 C3 C2 117.47(11)
C4 C3 H3A 121.3
C2 C3 H3A 121.3
C3 C4 C5 120.72(11)
C3 C4 H4 119.6
C5 C4 H4 119.6
C6 C5 C4 121.49(11)
C6 C5 H5 119.3
C4 C5 H5 119.3
C7 C6 C5 117.94(11)
C7 C6 H6 121
C5 C6 H6 121
C6 C7 C2 120.08(11)
C6 C7 C8 130.14(10)
C2 C7 C8 109.63(10)
N1 C8 C7 100.52(9)
N1 C8 C9 109.10(9)
C7 C8 C9 116.23(10)
N1 C8 C17 109.79(10)
C7 C8 C17 110.57(10)
C9 C8 C17 110.14(9)
C10 C9 C14 118.67(11)
C10 C9 C8 119.47(10)
C14 C9 C8 121.64(10)
C11 C10 C9 122.21(11)
C11 C10 H10 118.9
C9 C10 H10 118.9
O2 C11 C10 116.95(10)
O2 C11 C12 123.77(11)
C10 C11 C12 119.28(10)
O3 C12 C13 116.87(10)
O3 C12 C11 124.56(11)
C13 C12 C11 118.57(11)
C12 C13 C14 122.50(11)
C12 C13 H13 118.8
C14 C13 H13 118.8
C13 C14 C9 118.75(11)
C13 C14 C15 119.06(11)
C9 C14 C15 122.19(11)
C14 C15 C16 110.80(10)
C14 C15 H15A 109.5
C16 C15 H15A 109.5
C14 C15 H15B 109.5
C16 C15 H15B 109.5
H15A C15 H15B 108.1
N1 C16 C15 107.23(10)
N1 C16 H16A 110.3
C15 C16 H16A 110.3
N1 C16 H16B 110.3
C15 C16 H16B 110.3
H16A C16 H16B 108.5
C8 C17 H17A 109.5
C8 C17 H17B 109.5
H17A C17 H17B 109.5
C8 C17 H17C 109.5
H17A C17 H17C 109.5
H17B C17 H17C 109.5

loop_
_geom_bond_atom_site_label_1
_geom_bond_atom_site_label_2
_geom_bond_distance
O1 C1 1.2510(14)
O2 C11 1.3730(14)
O2 H2 0.84
O3 C12 1.3620(15)
O3 H3 0.84
N1 C1 1.3409(15)
N1 C16 1.4567(15)
N1 C8 1.4772(14)
C1 C2 1.4691(16)
C2 C3 1.3899(16)
C2 C7 1.3943(16)
C3 C4 1.3856(18)
C3 H3A 0.95
C4 C5 1.3965(18)
C4 H4 0.95
C5 C6 1.3940(17)
C5 H5 0.95
C6 C7 1.3885(16)
C6 H6 0.95
C7 C8 1.5213(16)
C8 C9 1.5314(16)
C8 C17 1.5369(16)
C9 C10 1.3953(16)
C9 C14 1.4016(16)
C10 C11 1.3854(17)
C10 H10 0.95
C11 C12 1.4024(16)
C12 C13 1.3855(16)
C13 C14 1.3959(17)
C13 H13 0.95
C14 C15 1.5161(16)
C15 C16 1.5197(19)
C15 H15A 0.99
C15 H15B 0.99
C16 H16A 0.99
C16 H16B 0.99
C17 H17A 0.98
C17 H17B 0.98
C17 H17C 0.98

loop_
_geom_torsion_atom_site_label_1
_geom_torsion_atom_site_label_2
_geom_torsion_atom_site_label_3
_geom_torsion_atom_site_label_4
_geom_torsion
C16 N1 C1 O1 14.1(2)
C8 N1 C1 O1 174.76(11)
C16 N1 C1 C2 -165.51(11)
C8 N1 C1 C2 -4.84(15)
O1 C1 C2 C3 5.5(2)
N1 C1 C2 C3 -174.91(12)
O1 C1 C2 C7 -174.69(12)
N1 C1 C2 C7 4.89(14)
C7 C2 C3 C4 0.25(18)
C1 C2 C3 C4 -179.98(12)
C2 C3 C4 C5 -0.66(19)
C3 C4 C5 C6 0.1(2)
C4 C5 C6 C7 0.89(18)
C5 C6 C7 C2 -1.28(18)
C5 C6 C7 C8 -176.25(12)
C3 C2 C7 C6 0.75(19)
C1 C2 C7 C6 -179.07(11)
C3 C2 C7 C8 176.66(11)
C1 C2 C7 C8 -3.15(13)
C1 N1 C8 C7 2.84(13)
C16 N1 C8 C7 164.35(11)
C1 N1 C8 C9 -119.84(11)
C16 N1 C8 C9 41.66(14)
C1 N1 C8 C17 119.37(12)
C16 N1 C8 C17 -79.12(14)
C6 C7 C8 N1 175.79(12)
C2 C7 C8 N1 0.41(12)
C6 C7 C8 C9 -66.66(16)
C2 C7 C8 C9 117.96(11)
C6 C7 C8 C17 59.85(16)
C2 C7 C8 C17 -115.53(11)
N1 C8 C9 C10 176.13(10)
C7 C8 C9 C10 63.42(14)
C17 C8 C9 C10 -63.30(13)
N1 C8 C9 C14 -9.33(14)
C7 C8 C9 C14 -122.03(11)
C17 C8 C9 C14 111.25(12)
C14 C9 C10 C11 0.33(17)
C8 C9 C10 C11 175.04(10)
C9 C10 C11 O2 -179.38(10)
C9 C10 C11 C12 0.00(17)
O2 C11 C12 O3 -0.28(18)
C10 C11 C12 O3 -179.61(11)
O2 C11 C12 C13 179.79(11)
C10 C11 C12 C13 0.46(16)
O3 C12 C13 C14 178.78(10)
C11 C12 C13 C14 -1.29(17)
C12 C13 C14 C9 1.62(17)
C12 C13 C14 C15 -177.80(11)
C10 C9 C14 C13 -1.10(16)
C8 C9 C14 C13 -175.69(10)
C10 C9 C14 C15 178.29(11)
C8 C9 C14 C15 3.70(17)
C13 C14 C15 C16 154.27(11)
C9 C14 C15 C16 -25.12(15)
C1 N1 C16 C15 95.37(14)
C8 N1 C16 C15 -64.32(14)
C14 C15 C16 N1 50.74(13)
